data_4088010
loop_
_publ_author_name
'Morsing, Thorbj\/orn J.'
'Reinholdt, Anders'
'Sauer, Stephan P. A.'
'Bendix, Jesper'

_publ_section_title
;
 Ligand Sphere Conversions in Terminal Carbide Complexes
;
_journal_issue 2
_journal_name_full Organometallics
_journal_page_first 100
_journal_paper_doi 10.1021/acs.organomet.5b00803
_journal_volume 35
_journal_year 2015
_chemical_formula_moiety 'C38 H66 Cl N O P2 Ru'
_chemical_formula_sum 'C38 H66 Cl N O P2 Ru'
_chemical_formula_weight 751.37
_space_group_crystal_system monoclinic
_space_group_IT_number 14
_space_group_name_Hall '-P 2yn'
_space_group_name_H-M_alt 'P 1 21/n 1'
_atom_sites_solution_hydrogens mixed
_atom_sites_solution_primary iterative
_audit_creation_date 2015-07-16
_audit_creation_method
;
Olex2 1.2
(compiled 2015.01.26 svn.r3150 for OlexSys, GUI svn.r4998)
;
_cell_angle_alpha 90
_cell_angle_beta 115.4970(10)
_cell_angle_gamma 90
_cell_formula_units_Z 4
_cell_length_a 13.1947(4)
_cell_length_b 23.4389(7)
_cell_length_c 13.5623(4)
_cell_measurement_reflns_used 9938
_cell_measurement_temperature 122(2)
_cell_measurement_theta_max 30.24
_cell_measurement_theta_min 2.41
_cell_volume 3785.9(2)
_computing_molecular_graphics 'Olex2 (Dolomanov et al., 2009)'
_computing_publication_material 'Olex2 (Dolomanov et al., 2009)'
_computing_structure_refinement 'ShelXL (Sheldrick, 2008)'
_computing_structure_solution 'olex2.solve (Bourhis et al., 2015)'
_diffrn_ambient_temperature 122(2)
_diffrn_measured_fraction_theta_full 0.999
_diffrn_measured_fraction_theta_max 0.999
_diffrn_measurement_device_type 'Bruker APEX-II CCD'
_diffrn_measurement_method '\f and \w scans'
_diffrn_radiation_type MoK\a
_diffrn_radiation_wavelength 0.71073
_diffrn_reflns_av_R_equivalents 0.0520
_diffrn_reflns_av_unetI/netI 0.0261
_diffrn_reflns_Laue_measured_fraction_full 0.999
_diffrn_reflns_Laue_measured_fraction_max 0.999
_diffrn_reflns_limit_h_max 16
_diffrn_reflns_limit_h_min -16
_diffrn_reflns_limit_k_max 28
_diffrn_reflns_limit_k_min -28
_diffrn_reflns_limit_l_max 16
_diffrn_reflns_limit_l_min -16
_diffrn_reflns_number 55196
_diffrn_reflns_point_group_measured_fraction_full 0.999
_diffrn_reflns_point_group_measured_fraction_max 0.999
_diffrn_reflns_theta_full 25.242
_diffrn_reflns_theta_max 25.681
_diffrn_reflns_theta_min 2.406
_diffrn_standards_number 0
_exptl_absorpt_coefficient_mu 0.599
_exptl_absorpt_correction_T_max 0.7460
_exptl_absorpt_correction_T_min 0.7050
_exptl_absorpt_correction_type multi-scan
_exptl_absorpt_process_details
;
SADABS-2014/3 (Bruker,2014/3) was used for absorption correction.
wR2(int) was 0.1088 before and 0.0565 after correction.
The Ratio of minimum to maximum transmission is 0.9450.
The \l/2 correction factor is Not present.
;
_exptl_crystal_colour 'clear orange'
_exptl_crystal_colour_lustre clear
_exptl_crystal_colour_primary orange
_exptl_crystal_density_diffrn 1.318
_exptl_crystal_description Plate
_exptl_crystal_F_000 1600
_exptl_crystal_size_max 0.216
_exptl_crystal_size_mid 0.107
_exptl_crystal_size_min 0.055
_refine_diff_density_max 0.498
_refine_diff_density_min -0.368
_refine_diff_density_rms 0.062
_refine_ls_extinction_method none
_refine_ls_goodness_of_fit_ref 1.067
_refine_ls_hydrogen_treatment mixed
_refine_ls_matrix_type full
_refine_ls_number_parameters 461
_refine_ls_number_reflns 7186
_refine_ls_number_restraints 7
_refine_ls_restrained_S_all 1.066
_refine_ls_R_factor_all 0.0384
_refine_ls_R_factor_gt 0.0293
_refine_ls_shift/su_max 0.001
_refine_ls_shift/su_mean 0.000
_refine_ls_structure_factor_coef Fsqd
_refine_ls_weighting_details 'w=1/[\s^2^(Fo^2^)+(0.0251P)^2^+3.7419P] where P=(Fo^2^+2Fc^2^)/3'
_refine_ls_weighting_scheme calc
_refine_ls_wR_factor_gt 0.0632
_refine_ls_wR_factor_ref 0.0665
_reflns_Friedel_coverage 0.000
_reflns_number_gt 6244
_reflns_number_total 7186
_reflns_threshold_expression 'I > 2\s(I)'
_cod_data_source_file RuC-NCO.cif
_cod_data_source_block mo_d8v266_0m-ny
_cod_database_code 4088010
_shelxl_version_number 2013-3
_shelx_space_group_comment
;
The symmetry employed for this shelxl refinement is uniquely defined
by the following loop, which should always be used as a source of
symmetry information in preference to the above space-group names.
They are only intended as comments.
;
_shelx_estimated_absorpt_t_max 0.968
_shelx_estimated_absorpt_t_min 0.882
_olex2_refinement_description
;
1. Fixed Uiso
 At 1.2 times of:
  All C(H) groups, All C(H,H) groups, All C(H,H,H) groups, All C(H,H,H,H) groups
2. Restrained distances
 C34A-H34D = C34A-H34C
 0.99 with sigma of 0.001
 H28B-H34D
 2.05 with sigma of 0.001
 Ru1-Cl1A \\sim Ru1-Cl1
 with sigma of 0.001
 Ru1-N1A \\sim Ru1-N1
 with sigma of 0.001
 N1-C2 \\sim N1A-C2A
 with sigma of 0.001
 O1A-C2A \\sim O1-C2
 with sigma of 0.001
3. Uiso/Uaniso restraints and constraints
Uiso(C2A) = Uiso(N1A)
4. Others
 Sof(Cl1A)=Sof(N1A)=Sof(C2A)=Sof(O1A)=1-FVAR(1)
 Sof(Cl1)=Sof(N1)=Sof(O1)=Sof(C2)=FVAR(1)
 Sof(H33A)=Sof(H36C)=Sof(H36D)=Sof(C35A)=Sof(H35C)=Sof(H35D)=Sof(C34A)=
 Sof(H34C)=Sof(C37A)=Sof(H37C)=Sof(H37D)=Sof(C38A)=Sof(H38C)=Sof(H38D)=
 Sof(H34D)=1-FVAR(2)
 Sof(H33)=Sof(C38)=Sof(H38A)=Sof(H38B)=Sof(H36A)=Sof(H36B)=Sof(C35)=Sof(H35A)=
 Sof(H35B)=Sof(C37)=Sof(H37A)=Sof(H37B)=Sof(C34)=Sof(H34A)=Sof(H34B)=FVAR(2)
5.a Ternary CH refined with riding coordinates:
 C27(H27), C33(H33), C33(H33A), C3(H3), C9(H9), C15(H15), C21(H21)
5.b Secondary CH2 refined with riding coordinates:
 C10(H10A,H10B), C19(H19A,H19B), C14(H14A,H14B), C17(H17A,H17B), C16(H16A,
 H16B), C32(H32A,H32B), C20(H20A,H20B), C22(H22A,H22B), C28(H28A,H28B),
 C29(H29A,H29B), C8(H8A,H8B), C13(H13A,H13B), C18(H18A,H18B), C7(H7A,H7B),
 C26(H26A,H26B), C11(H11A,H11B), C38(H38A,H38B), C23(H23A,H23B), C31(H31A,H31B),
  C30(H30A,H30B), C36(H36A,H36B), C36(H36C,H36D), C25(H25B,H25A), C4(H4A,H4B),
 C35(H35A,H35B), C6(H6A,H6B), C24(H24A,H24B), C5(H5A,H5B), C12(H12A,H12B),
 C37(H37A,H37B), C34(H34A,H34B), C35A(H35C,H35D), C37A(H37C,H37D), C38A(H38C,
 H38D)
;
_olex2_submission_special_instructions 'No special instructions were received'

loop_
_space_group_symop_operation_xyz
'x, y, z'
'-x+1/2, y+1/2, -z+1/2'
'-x, -y, -z'
'x-1/2, -y-1/2, z-1/2'

loop_
_atom_site_label
_atom_site_type_symbol
_atom_site_fract_x
_atom_site_fract_y
_atom_site_fract_z
_atom_site_U_iso_or_equiv
_atom_site_adp_type
_atom_site_occupancy
_atom_site_site_symmetry_order
_atom_site_calc_flag
_atom_site_refinement_flags_posn
_atom_site_refinement_flags_occupancy
_atom_site_disorder_assembly
_atom_site_disorder_group
Ru1 Ru 0.21102(2) 0.34230(2) 0.27187(2) 0.01284(6) Uani 1 1 d D . . .
P1 P 0.18700(5) 0.32241(2) 0.08791(4) 0.01233(12) Uani 1 1 d . . . .
P2 P 0.18964(5) 0.37730(2) 0.43026(4) 0.01471(12) Uani 1 1 d . . . .
Cl1 Cl 0.26446(7) 0.43722(4) 0.25024(6) 0.0217(2) Uani 0.789(2) 1 d D P A 1
N1 N 0.1008(3) 0.28075(18) 0.2555(3) 0.0218(7) Uani 0.789(2) 1 d D P A 1
C10 C 0.2843(2) 0.34755(11) -0.06008(18) 0.0226(5) Uani 1 1 d . . . .
H10A H 0.3088 0.3077 -0.0614 0.027 Uiso 1 1 calc R . . .
H10B H 0.2058 0.3512 -0.1160 0.027 Uiso 1 1 calc R . . .
C19 C 0.3074(2) 0.15543(10) 0.11491(19) 0.0237(5) Uani 1 1 d . . . .
H19A H 0.2641 0.1393 0.1524 0.028 Uiso 1 1 calc R . . .
H19B H 0.3854 0.1410 0.1521 0.028 Uiso 1 1 calc R . . .
C27 C 0.16803(18) 0.31834(9) 0.51052(17) 0.0158(4) Uani 1 1 d . . . .
H27 H 0.1091 0.2934 0.4557 0.019 Uiso 1 1 calc R . . .
C14 C 0.41208(18) 0.35761(10) 0.14026(18) 0.0185(5) Uani 1 1 d . . . .
H14A H 0.4153 0.3676 0.2125 0.022 Uiso 1 1 calc R . . .
H14B H 0.4405 0.3182 0.1444 0.022 Uiso 1 1 calc R . . .
C17 C 0.1377(2) 0.16022(10) -0.06502(19) 0.0235(5) Uani 1 1 d . . . .
H17A H 0.0885 0.1438 -0.0340 0.028 Uiso 1 1 calc R . . .
H17B H 0.1072 0.1488 -0.1427 0.028 Uiso 1 1 calc R . . .
C1 C 0.33302(19) 0.31069(10) 0.33643(17) 0.0185(5) Uani 1 1 d . . . .
C33 C 0.30667(19) 0.42409(10) 0.51842(18) 0.0190(5) Uani 1 1 d . . . .
H33 H 0.2976 0.4597 0.4748 0.023 Uiso 0.673(15) 1 calc R P B 1
H33A H 0.3227 0.4511 0.4698 0.023 Uiso 0.327(15) 1 calc R P B 2
C3 C 0.04900(17) 0.34763(9) -0.01507(17) 0.0144(4) Uani 1 1 d . . . .
H3 H 0.0433 0.3371 -0.0887 0.017 Uiso 1 1 calc R . . .
C16 C 0.13593(19) 0.22526(9) -0.05772(17) 0.0178(5) Uani 1 1 d . . . .
H16A H 0.0575 0.2390 -0.0946 0.021 Uiso 1 1 calc R . . .
H16B H 0.1784 0.2420 -0.0957 0.021 Uiso 1 1 calc R . . .
C9 C 0.29014(18) 0.36084(10) 0.05304(17) 0.0156(4) Uani 1 1 d . . . .
H9 H 0.2692 0.4020 0.0499 0.019 Uiso 1 1 calc R . . .
C32 C 0.1238(2) 0.33315(10) 0.59511(19) 0.0214(5) Uani 1 1 d . . . .
H32A H 0.1808 0.3557 0.6551 0.026 Uiso 1 1 calc R . . .
H32B H 0.0549 0.3565 0.5604 0.026 Uiso 1 1 calc R . . .
C20 C 0.30773(18) 0.22032(9) 0.12208(18) 0.0177(5) Uani 1 1 d . . . .
H20A H 0.3556 0.2362 0.0892 0.021 Uiso 1 1 calc R . . .
H20B H 0.3402 0.2320 0.1998 0.021 Uiso 1 1 calc R . . .
C22 C -0.0424(2) 0.38821(11) 0.3104(2) 0.0295(6) Uani 1 1 d . . . .
H22A H -0.0485 0.3520 0.3450 0.035 Uiso 1 1 calc R . . .
H22B H -0.0332 0.3787 0.2435 0.035 Uiso 1 1 calc R . . .
C28 C 0.2724(2) 0.28046(11) 0.5635(2) 0.0315(6) Uani 1 1 d . . . .
H28A H 0.3007 0.2708 0.5087 0.038 Uiso 1 1 calc R . . .
H28B H 0.3323 0.3016 0.6237 0.038 Uiso 1 1 calc DR . . .
C29 C 0.2450(3) 0.22586(12) 0.6079(2) 0.0375(7) Uani 1 1 d . . . .
H29A H 0.1889 0.2035 0.5469 0.045 Uiso 1 1 calc R . . .
H29B H 0.3138 0.2024 0.6432 0.045 Uiso 1 1 calc R . . .
C8 C -0.04828(18) 0.31820(10) -0.00155(18) 0.0198(5) Uani 1 1 d . . . .
H8A H -0.0417 0.2764 -0.0069 0.024 Uiso 1 1 calc R . . .
H8B H -0.0436 0.3270 0.0717 0.024 Uiso 1 1 calc R . . .
C13 C 0.4858(2) 0.39859(10) 0.11231(19) 0.0227(5) Uani 1 1 d . . . .
H13A H 0.5645 0.3950 0.1679 0.027 Uiso 1 1 calc R . . .
H13B H 0.4610 0.4383 0.1146 0.027 Uiso 1 1 calc R . . .
O1 O 0.0191(2) 0.19861(11) 0.29950(19) 0.0525(9) Uani 0.789(2) 1 d D P A 1
C15 C 0.18861(18) 0.24488(9) 0.06275(17) 0.0146(4) Uani 1 1 d . . . .
H15 H 0.1432 0.2266 0.0971 0.017 Uiso 1 1 calc R . . .
C18 C 0.2554(2) 0.13621(10) -0.0042(2) 0.0269(6) Uani 1 1 d . . . .
H18A H 0.3028 0.1493 -0.0398 0.032 Uiso 1 1 calc R . . .
H18B H 0.2523 0.0940 -0.0075 0.032 Uiso 1 1 calc R . . .
C7 C -0.16181(19) 0.33807(11) -0.08901(19) 0.0230(5) Uani 1 1 d . . . .
H7A H -0.1692 0.3262 -0.1618 0.028 Uiso 1 1 calc R . . .
H7B H -0.2228 0.3196 -0.0766 0.028 Uiso 1 1 calc R . . .
C26 C 0.0669(2) 0.47922(11) 0.3403(2) 0.0316(6) Uani 1 1 d . . . .
H26A H 0.1314 0.5011 0.3938 0.038 Uiso 1 1 calc R . . .
H26B H 0.0793 0.4735 0.2740 0.038 Uiso 1 1 calc R . . .
C11 C 0.3593(2) 0.38823(12) -0.0872(2) 0.0317(6) Uani 1 1 d . . . .
H11A H 0.3571 0.3776 -0.1588 0.038 Uiso 1 1 calc R . . .
H11B H 0.3299 0.4276 -0.0932 0.038 Uiso 1 1 calc R . . .
C38 C 0.3011(8) 0.4439(4) 0.6237(7) 0.0180(15) Uani 0.673(15) 1 d . P B 1
H38A H 0.2278 0.4626 0.6045 0.022 Uiso 0.673(15) 1 calc R P B 1
H38B H 0.3052 0.4100 0.6689 0.022 Uiso 0.673(15) 1 calc R P B 1
C23 C -0.1505(2) 0.42297(12) 0.2791(2) 0.0344(6) Uani 1 1 d . . . .
H23A H -0.2147 0.4015 0.2245 0.041 Uiso 1 1 calc R . . .
H23B H -0.1644 0.4286 0.3446 0.041 Uiso 1 1 calc R . . .
C31 C 0.0978(2) 0.27836(10) 0.6412(2) 0.0233(5) Uani 1 1 d . . . .
H31A H 0.0724 0.2884 0.6979 0.028 Uiso 1 1 calc R . . .
H31B H 0.0358 0.2578 0.5820 0.028 Uiso 1 1 calc R . . .
C30 C 0.1989(2) 0.23930(11) 0.6906(2) 0.0264(6) Uani 1 1 d . . . .
H30A H 0.1770 0.2034 0.7148 0.032 Uiso 1 1 calc R . . .
H30B H 0.2579 0.2579 0.7555 0.032 Uiso 1 1 calc R . . .
C36 C 0.5032(2) 0.46175(12) 0.7171(2) 0.0317(6) Uani 1 1 d . . . .
H36A H 0.5159 0.4281 0.7652 0.038 Uiso 0.673(15) 1 calc R P B 1
H36B H 0.5605 0.4908 0.7577 0.038 Uiso 0.673(15) 1 calc R P B 1
H36C H 0.5688 0.4876 0.7483 0.038 Uiso 0.327(15) 1 calc R P B 2
H36D H 0.5022 0.4378 0.7768 0.038 Uiso 0.327(15) 1 calc R P B 2
C25 C -0.0410(2) 0.51325(11) 0.3108(2) 0.0324(6) Uani 1 1 d . . . .
H25B H -0.0500 0.5218 0.3781 0.039 Uiso 1 1 calc R . . .
H25A H -0.0357 0.5499 0.2771 0.039 Uiso 1 1 calc R . . .
C4 C 0.0360(2) 0.41282(10) -0.0131(2) 0.0258(5) Uani 1 1 d . . . .
H4A H 0.0437 0.4247 0.0599 0.031 Uiso 1 1 calc R . . .
H4B H 0.0964 0.4315 -0.0261 0.031 Uiso 1 1 calc R . . .
C35 C 0.5173(8) 0.4436(4) 0.6118(8) 0.0288(17) Uani 0.673(15) 1 d . P B 1
H35A H 0.5140 0.4779 0.5678 0.035 Uiso 0.673(15) 1 calc R P B 1
H35B H 0.5915 0.4254 0.6334 0.035 Uiso 0.673(15) 1 calc R P B 1
C6 C -0.1743(2) 0.40265(12) -0.0871(2) 0.0324(6) Uani 1 1 d . . . .
H6A H -0.2465 0.4144 -0.1472 0.039 Uiso 1 1 calc R . . .
H6B H -0.1747 0.4143 -0.0172 0.039 Uiso 1 1 calc R . . .
C24 C -0.1425(2) 0.48067(12) 0.2322(2) 0.0355(7) Uani 1 1 d . . . .
H24A H -0.1371 0.4752 0.1622 0.043 Uiso 1 1 calc R . . .
H24B H -0.2113 0.5030 0.2173 0.043 Uiso 1 1 calc R . . .
C5 C -0.0781(2) 0.43216(10) -0.1001(2) 0.0304(6) Uani 1 1 d . . . .
H5A H -0.0853 0.4740 -0.0946 0.036 Uiso 1 1 calc R . . .
H5B H -0.0828 0.4236 -0.1734 0.036 Uiso 1 1 calc R . . .
C12 C 0.4801(2) 0.38659(12) -0.0005(2) 0.0288(6) Uani 1 1 d . . . .
H12A H 0.5249 0.4155 -0.0178 0.035 Uiso 1 1 calc R . . .
H12B H 0.5128 0.3486 -0.0006 0.035 Uiso 1 1 calc R . . .
C21 C 0.06068(19) 0.42111(10) 0.38912(17) 0.0181(5) Uani 1 1 d . . . .
H21 H 0.0500 0.4286 0.4566 0.022 Uiso 1 1 calc R . . .
C37 C 0.3932(7) 0.4846(3) 0.6902(6) 0.0213(14) Uani 0.673(15) 1 d . P B 1
H37A H 0.3838 0.5205 0.6486 0.026 Uiso 0.673(15) 1 calc R P B 1
H37B H 0.3868 0.4938 0.7585 0.026 Uiso 0.673(15) 1 calc R P B 1
C34 C 0.4254(5) 0.4024(3) 0.5437(6) 0.0222(13) Uani 0.673(15) 1 d . P B 1
H34A H 0.4378 0.3656 0.5831 0.027 Uiso 0.673(15) 1 calc R P B 1
H34B H 0.4305 0.3953 0.4740 0.027 Uiso 0.673(15) 1 calc R P B 1
C2 C 0.0602(3) 0.23814(13) 0.2786(2) 0.0203(7) Uani 0.789(2) 1 d D P A 1
Cl1A Cl 0.0864(5) 0.2653(2) 0.2571(6) 0.0361(17) Uiso 0.211(2) 1 d D P A 2
N1A N 0.2343(10) 0.4231(2) 0.2413(7) 0.0141(18) Uiso 0.211(2) 1 d D P A 2
C2A C 0.2609(8) 0.4719(3) 0.2775(8) 0.0141(18) Uiso 0.211(2) 1 d D P A 2
O1A O 0.2751(6) 0.5203(2) 0.3003(6) 0.0197(18) Uani 0.211(2) 1 d D P A 2
C35A C 0.5111(15) 0.4277(9) 0.6376(15) 0.034(4) Uani 0.327(15) 1 d . P B 2
H35C H 0.5802 0.4045 0.6720 0.041 Uiso 0.327(15) 1 calc R P B 2
H35D H 0.5198 0.4528 0.5830 0.041 Uiso 0.327(15) 1 calc R P B 2
C34A C 0.4109(12) 0.3869(6) 0.5767(10) 0.032(3) Uani 0.327(15) 1 d D P B 2
H34C H 0.429(4) 0.3597(17) 0.531(3) 0.039 Uiso 0.327(15) 1 d DR P B 2
C37A C 0.3846(15) 0.4999(6) 0.6601(14) 0.018(3) Uani 0.327(15) 1 d . P B 2
H37C H 0.3732 0.5213 0.7175 0.022 Uiso 0.327(15) 1 calc R P B 2
H37D H 0.3905 0.5277 0.6080 0.022 Uiso 0.327(15) 1 calc R P B 2
C38A C 0.2818(17) 0.4592(9) 0.5986(18) 0.024(4) Uani 0.327(15) 1 d . P B 2
H38C H 0.2703 0.4340 0.6514 0.029 Uiso 0.327(15) 1 calc R P B 2
H38D H 0.2127 0.4819 0.5595 0.029 Uiso 0.327(15) 1 calc R P B 2
H34D H 0.434(3) 0.3715(11) 0.6512(14) 0.029 Uiso 0.327(15) 1 d DR P B 2

loop_
_atom_site_aniso_label
_atom_site_aniso_U_11
_atom_site_aniso_U_22
_atom_site_aniso_U_33
_atom_site_aniso_U_23
_atom_site_aniso_U_13
_atom_site_aniso_U_12
Ru1 0.01571(9) 0.01398(9) 0.00961(9) -0.00036(7) 0.00619(7) 0.00185(7)
P1 0.0131(3) 0.0137(3) 0.0100(3) -0.0009(2) 0.0049(2) 0.0003(2)
P2 0.0173(3) 0.0169(3) 0.0104(3) 0.0000(2) 0.0065(2) 0.0043(2)
Cl1 0.0236(5) 0.0229(5) 0.0201(4) -0.0025(3) 0.0110(3) -0.0041(3)
N1 0.031(2) 0.019(2) 0.0173(16) 0.0003(16) 0.0125(14) -0.0034(16)
C10 0.0214(12) 0.0338(14) 0.0133(11) -0.0009(10) 0.0081(10) -0.0072(11)
C19 0.0247(13) 0.0183(12) 0.0222(12) -0.0010(10) 0.0043(10) 0.0059(10)
C27 0.0176(11) 0.0175(11) 0.0123(10) 0.0009(9) 0.0064(9) 0.0019(9)
C14 0.0148(11) 0.0232(12) 0.0157(11) -0.0005(9) 0.0049(9) -0.0012(9)
C17 0.0275(13) 0.0187(12) 0.0202(11) -0.0058(10) 0.0063(10) -0.0009(10)
C1 0.0209(12) 0.0205(12) 0.0142(11) -0.0015(9) 0.0075(10) 0.0014(10)
C33 0.0213(12) 0.0212(12) 0.0143(11) -0.0013(9) 0.0076(10) 0.0020(10)
C3 0.0143(11) 0.0144(11) 0.0128(10) -0.0009(9) 0.0040(9) 0.0016(9)
C16 0.0191(12) 0.0179(12) 0.0133(11) -0.0030(9) 0.0041(9) 0.0018(9)
C9 0.0160(11) 0.0167(11) 0.0141(10) -0.0004(9) 0.0066(9) -0.0019(9)
C32 0.0265(13) 0.0217(13) 0.0216(12) 0.0009(9) 0.0157(11) 0.0039(10)
C20 0.0180(12) 0.0175(12) 0.0151(11) -0.0016(9) 0.0047(10) 0.0022(9)
C22 0.0241(14) 0.0276(14) 0.0263(13) -0.0028(11) 0.0007(11) 0.0092(11)
C28 0.0373(15) 0.0371(15) 0.0329(14) 0.0203(12) 0.0273(13) 0.0202(12)
C29 0.059(2) 0.0297(15) 0.0406(16) 0.0187(12) 0.0376(16) 0.0242(14)
C8 0.0167(12) 0.0258(12) 0.0160(11) 0.0027(10) 0.0061(10) -0.0002(10)
C13 0.0177(12) 0.0250(13) 0.0230(12) -0.0016(10) 0.0065(10) -0.0043(10)
O1 0.0610(19) 0.0480(17) 0.0270(13) 0.0113(12) -0.0013(13) -0.0394(15)
C15 0.0162(11) 0.0154(11) 0.0128(10) -0.0010(9) 0.0068(9) 0.0001(9)
C18 0.0321(14) 0.0178(12) 0.0264(13) -0.0065(10) 0.0083(11) 0.0043(10)
C7 0.0143(11) 0.0331(14) 0.0185(11) 0.0014(10) 0.0040(10) -0.0023(10)
C26 0.0319(15) 0.0281(14) 0.0422(16) 0.0157(12) 0.0228(13) 0.0145(12)
C11 0.0315(15) 0.0445(17) 0.0202(13) 0.0065(11) 0.0122(12) -0.0094(12)
C38 0.014(4) 0.027(4) 0.014(3) -0.004(2) 0.008(3) 0.002(3)
C23 0.0202(14) 0.0337(15) 0.0380(16) -0.0030(12) 0.0018(12) 0.0087(11)
C31 0.0246(13) 0.0275(13) 0.0239(12) 0.0001(10) 0.0163(11) -0.0024(10)
C30 0.0333(14) 0.0288(14) 0.0227(12) 0.0071(11) 0.0175(11) 0.0009(11)
C36 0.0322(15) 0.0336(15) 0.0256(13) -0.0079(11) 0.0089(12) -0.0135(12)
C25 0.0361(16) 0.0260(14) 0.0442(16) 0.0131(12) 0.0261(14) 0.0160(12)
C4 0.0211(13) 0.0143(12) 0.0313(13) -0.0017(10) 0.0013(11) 0.0003(10)
C35 0.025(3) 0.034(4) 0.033(4) -0.011(3) 0.018(3) -0.010(3)
C6 0.0202(13) 0.0418(16) 0.0273(14) -0.0026(12) 0.0029(11) 0.0122(12)
C24 0.0362(16) 0.0446(17) 0.0264(14) 0.0112(12) 0.0143(12) 0.0272(13)
C5 0.0265(14) 0.0150(12) 0.0356(15) 0.0012(11) 0.0000(12) 0.0062(10)
C12 0.0272(14) 0.0373(15) 0.0268(13) -0.0002(11) 0.0163(12) -0.0099(12)
C21 0.0215(12) 0.0202(12) 0.0140(11) 0.0007(9) 0.0089(10) 0.0070(9)
C37 0.030(3) 0.017(4) 0.020(3) -0.002(2) 0.014(3) -0.004(3)
C34 0.019(2) 0.022(3) 0.030(3) -0.006(2) 0.014(2) -0.0033(18)
C2 0.0202(16) 0.0217(17) 0.0115(14) -0.0006(12) -0.0002(12) -0.0139(14)
O1A 0.023(4) 0.006(3) 0.032(4) -0.001(3) 0.014(4) -0.005(3)
C35A 0.017(7) 0.049(11) 0.025(8) -0.006(6) -0.001(5) 0.017(7)
C34A 0.024(6) 0.029(7) 0.026(6) -0.017(5) -0.007(5) 0.006(5)
C37A 0.026(5) 0.004(6) 0.029(8) -0.001(4) 0.016(6) -0.002(4)
C38A 0.017(7) 0.022(9) 0.030(10) -0.011(6) 0.007(7) 0.005(5)

loop_
_atom_type_symbol
_atom_type_description
_atom_type_scat_dispersion_real
_atom_type_scat_dispersion_imag
_atom_type_scat_source
C C 0.0033 0.0016 'International Tables Vol C Tables 4.2.6.8 and 6.1.1.4'
H H 0.0000 0.0000 'International Tables Vol C Tables 4.2.6.8 and 6.1.1.4'
Cl Cl 0.1484 0.1585 'International Tables Vol C Tables 4.2.6.8 and 6.1.1.4'
N N 0.0061 0.0033 'International Tables Vol C Tables 4.2.6.8 and 6.1.1.4'
O O 0.0106 0.0060 'International Tables Vol C Tables 4.2.6.8 and 6.1.1.4'
P P 0.1023 0.0942 'International Tables Vol C Tables 4.2.6.8 and 6.1.1.4'
Ru Ru -1.2594 0.8363 'International Tables Vol C Tables 4.2.6.8 and 6.1.1.4'

loop_
_geom_angle_atom_site_label_1
_geom_angle_atom_site_label_2
_geom_angle_atom_site_label_3
_geom_angle
P1 Ru1 P2 164.54(2)
Cl1 Ru1 P1 88.14(2)
Cl1 Ru1 P2 86.95(2)
N1 Ru1 P1 88.89(12)
N1 Ru1 P2 89.17(12)
N1 Ru1 Cl1 154.21(12)
C1 Ru1 P1 97.24(7)
C1 Ru1 P2 98.13(7)
C1 Ru1 Cl1 102.26(8)
C1 Ru1 N1 103.53(15)
C1 Ru1 N1A 109.7(4)
N1A Ru1 P1 86.1(3)
N1A Ru1 P2 87.1(3)
C3 P1 Ru1 111.46(7)
C3 P1 C9 104.12(10)
C9 P1 Ru1 112.59(7)
C15 P1 Ru1 111.86(7)
C15 P1 C3 105.08(10)
C15 P1 C9 111.21(10)
C27 P2 Ru1 111.92(7)
C27 P2 C21 103.65(10)
C33 P2 Ru1 112.92(7)
C33 P2 C27 111.00(10)
C33 P2 C21 105.56(10)
C21 P2 Ru1 111.21(7)
C2 N1 Ru1 158.8(3)
C11 C10 C9 110.78(19)
C20 C19 C18 110.47(19)
C32 C27 P2 118.30(16)
C28 C27 P2 111.86(15)
C28 C27 C32 109.57(18)
C13 C14 C9 110.25(18)
C18 C17 C16 112.0(2)
C38 C33 P2 114.8(4)
C38 C33 C34 110.2(4)
C34 C33 P2 115.7(2)
C34A C33 P2 108.1(5)
C38A C33 P2 114.1(9)
C38A C33 C34A 111.4(7)
C8 C3 P1 111.57(14)
C8 C3 C4 109.77(18)
C4 C3 P1 112.64(15)
C17 C16 C15 110.67(18)
C10 C9 P1 115.45(15)
C14 C9 P1 114.86(15)
C14 C9 C10 110.19(18)
C31 C32 C27 109.87(18)
C19 C20 C15 111.51(19)
C21 C22 C23 111.5(2)
C29 C28 C27 110.7(2)
C30 C29 C28 110.9(2)
C7 C8 C3 111.13(18)
C14 C13 C12 111.83(19)
C16 C15 P1 116.85(15)
C20 C15 P1 111.21(15)
C20 C15 C16 109.61(17)
C17 C18 C19 110.78(19)
C6 C7 C8 111.5(2)
C25 C26 C21 111.1(2)
C12 C11 C10 111.7(2)
C37 C38 C33 113.6(7)
C24 C23 C22 111.4(2)
C30 C31 C32 112.24(19)
C31 C30 C29 110.7(2)
C37 C36 C35 111.7(5)
C35A C36 C37A 108.5(9)
C24 C25 C26 111.4(2)
C5 C4 C3 111.19(19)
C34 C35 C36 110.4(5)
C5 C6 C7 110.4(2)
C25 C24 C23 110.8(2)
C6 C5 C4 111.7(2)
C11 C12 C13 110.6(2)
C22 C21 P2 110.85(15)
C22 C21 C26 110.1(2)
C26 C21 P2 114.13(16)
C36 C37 C38 112.5(6)
C35 C34 C33 113.3(5)
O1 C2 N1 178.2(4)
C2A N1A Ru1 147.3(7)
O1A C2A N1A 171.7(11)
C36 C35A C34A 116.1(12)
C33 C34A C35A 107.2(10)
C38A C37A C36 110.1(10)
C33 C38A C37A 107.9(15)

loop_
_geom_bond_atom_site_label_1
_geom_bond_atom_site_label_2
_geom_bond_distance
Ru1 P1 2.4211(5)
Ru1 P2 2.4267(5)
Ru1 Cl1 2.3897(9)
Ru1 N1 1.992(4)
Ru1 C1 1.641(2)
Ru1 N1A 1.991(4)
P1 C3 1.851(2)
P1 C9 1.855(2)
P1 C15 1.851(2)
P2 C27 1.856(2)
P2 C33 1.851(2)
P2 C21 1.856(2)
N1 C2 1.235(5)
C10 C9 1.535(3)
C10 C11 1.528(3)
C19 C20 1.524(3)
C19 C18 1.526(3)
C27 C32 1.534(3)
C27 C28 1.533(3)
C14 C9 1.535(3)
C14 C13 1.526(3)
C17 C16 1.529(3)
C17 C18 1.518(3)
C33 C38 1.532(10)
C33 C34 1.539(6)
C33 C34A 1.529(11)
C33 C38A 1.51(2)
C3 C8 1.536(3)
C3 C4 1.539(3)
C16 C15 1.545(3)
C32 C31 1.531(3)
C20 C15 1.536(3)
C22 C23 1.535(3)
C22 C21 1.528(3)
C28 C29 1.523(4)
C29 C30 1.522(3)
C8 C7 1.529(3)
C13 C12 1.526(3)
O1 C2 1.168(4)
C7 C6 1.524(4)
C26 C25 1.528(3)
C26 C21 1.532(3)
C11 C12 1.521(4)
C38 C37 1.503(14)
C23 C24 1.517(4)
C31 C30 1.515(3)
C36 C35 1.577(10)
C36 C37 1.438(9)
C36 C35A 1.381(19)
C36 C37A 1.674(17)
C25 C24 1.511(4)
C4 C5 1.528(3)
C35 C34 1.514(11)
C6 C5 1.520(4)
N1A C2A 1.235(5)
C2A O1A 1.168(4)
C35A C34A 1.55(2)
C37A C38A 1.57(3)
